data_4069119
loop_
_publ_author_name
'Flapper, Jitte'
'Kooijman, Huub'
'Lutz, Martin'
'Spek, Anthony L.'
'van Leeuwen, Piet W. N. M.'
'Elsevier, Cornelis J.'
'Kamer, Paul C. J.'

_publ_section_title
;
 Nickel and Palladium Complexes of New Pyridine-Phosphine Ligands and
 Their Use in Ethene Oligomerization
;
_journal_issue 11
_journal_name_full Organometallics
_journal_page_first 3272
_journal_paper_doi 10.1021/om900038u
_journal_volume 28
_journal_year 2009
_chemical_formula_moiety 'C25 H30 Cl2 N Ni P'
_chemical_formula_sum 'C25 H30 Cl2 N Ni P'
_chemical_formula_weight 505.08
_chemical_name_systematic
; 
 ? 
;
_space_group_IT_number 14
_symmetry_cell_setting monoclinic
_symmetry_space_group_name_Hall '-P 2ybc'
_symmetry_space_group_name_H-M 'P 1 21/c 1'
_atom_sites_solution_hydrogens geom
_atom_sites_solution_primary direct
_atom_sites_solution_secondary difmap
_audit_creation_method SHELXL-97
_cell_angle_alpha 90.00
_cell_angle_beta 101.206(12)
_cell_angle_gamma 90.00
_cell_formula_units_Z 4
_cell_length_a 16.490(2)
_cell_length_b 10.2308(12)
_cell_length_c 14.870(2)
_cell_measurement_reflns_used 167931
_cell_measurement_temperature 100(2)
_cell_measurement_theta_max 25.35
_cell_measurement_theta_min 1.0
_cell_volume 2460.8(5)
_computing_cell_refinement HKL2000
_computing_data_collection 'Nonius COLLECT'
_computing_data_reduction HKL2000
_computing_structure_refinement 'SHELXL-97 (Sheldrick, 1997)'
_computing_structure_solution 'SHELXS-86 (Sheldrick, 1986)'
_diffrn_ambient_temperature 100(2)
_diffrn_measured_fraction_theta_full 0.998
_diffrn_measured_fraction_theta_max 0.998
_diffrn_measurement_device_type 'Nonius KappaCCD'
_diffrn_measurement_method '\f and \w scans'
_diffrn_radiation_monochromator graphite
_diffrn_radiation_source 'rotating anode'
_diffrn_radiation_type MoK\a
_diffrn_radiation_wavelength 0.71073
_diffrn_reflns_av_R_equivalents 0.1995
_diffrn_reflns_av_sigmaI/netI 0.1300
_diffrn_reflns_limit_h_max 19
_diffrn_reflns_limit_h_min -19
_diffrn_reflns_limit_k_max 12
_diffrn_reflns_limit_k_min -12
_diffrn_reflns_limit_l_max 17
_diffrn_reflns_limit_l_min -17
_diffrn_reflns_number 33780
_diffrn_reflns_theta_full 25.25
_diffrn_reflns_theta_max 25.25
_diffrn_reflns_theta_min 2.36
_exptl_absorpt_coefficient_mu 1.083
_exptl_absorpt_correction_type none
_exptl_crystal_colour purple
_exptl_crystal_density_diffrn 1.363
_exptl_crystal_density_method 'not measured'
_exptl_crystal_description needle
_exptl_crystal_F_000 1056
_exptl_crystal_size_max 0.35
_exptl_crystal_size_mid 0.03
_exptl_crystal_size_min 0.01
_refine_diff_density_max 0.765
_refine_diff_density_min -0.607
_refine_diff_density_rms 0.117
_refine_ls_extinction_method none
_refine_ls_goodness_of_fit_ref 1.084
_refine_ls_hydrogen_treatment constr
_refine_ls_matrix_type full
_refine_ls_number_parameters 277
_refine_ls_number_reflns 4445
_refine_ls_number_restraints 0
_refine_ls_restrained_S_all 1.084
_refine_ls_R_factor_all 0.1530
_refine_ls_R_factor_gt 0.0795
_refine_ls_shift/su_max 0.000
_refine_ls_shift/su_mean 0.000
_refine_ls_structure_factor_coef Fsqd
_refine_ls_weighting_details 'calc w=1/[\s^2^(Fo^2^)+(0.0564P)^2^+7.6879P] where P=(Fo^2^+2Fc^2^)/3'
_refine_ls_weighting_scheme calc
_refine_ls_wR_factor_gt 0.1477
_refine_ls_wR_factor_ref 0.1746
_reflns_number_gt 2658
_reflns_number_total 4445
_reflns_threshold_expression I>2\s(I)
_cod_data_source_file om900038u_si_004.cif
_cod_data_source_block s3632a
_cod_original_sg_symbol_H-M 'P 21/c'
_cod_database_code 4069119

loop_
_symmetry_equiv_pos_as_xyz
'x, y, z'
'-x, y+1/2, -z+1/2'
'-x, -y, -z'
'x, -y-1/2, z-1/2'

loop_
_atom_site_label
_atom_site_type_symbol
_atom_site_fract_x
_atom_site_fract_y
_atom_site_fract_z
_atom_site_U_iso_or_equiv
_atom_site_adp_type
_atom_site_occupancy
_atom_site_symmetry_multiplicity
_atom_site_calc_flag
_atom_site_refinement_flags
Ni1 Ni 0.15593(6) 0.35008(9) 0.50249(5) 0.0281(3) Uani 1 1 d .
Cl1 Cl 0.19015(12) 0.48448(18) 0.62063(11) 0.0394(5) Uani 1 1 d .
Cl2 Cl 0.04958(11) 0.21361(17) 0.50344(10) 0.0335(5) Uani 1 1 d .
P1 P 0.24371(12) 0.19888(18) 0.45740(11) 0.0276(5) Uani 1 1 d .
N1 N 0.1148(3) 0.4354(5) 0.3813(3) 0.0268(13) Uani 1 1 d .
C1 C 0.1251(4) 0.4004(6) 0.2960(4) 0.0256(16) Uani 1 1 d .
C2 C 0.0877(4) 0.4720(7) 0.2191(4) 0.0290(17) Uani 1 1 d .
H2 H 0.0937 0.4444 0.1597 0.035 Uiso 1 1 calc R
C3 C 0.0426(4) 0.5810(7) 0.2286(4) 0.0307(17) Uani 1 1 d .
H3 H 0.0200 0.6325 0.1765 0.037 Uiso 1 1 calc R
C4 C 0.0298(4) 0.6163(7) 0.3159(4) 0.0327(18) Uani 1 1 d .
H4 H -0.0033 0.6896 0.3243 0.039 Uiso 1 1 calc R
C5 C 0.0669(4) 0.5410(7) 0.3888(4) 0.0280(16) Uani 1 1 d .
H5 H 0.0584 0.5643 0.4481 0.034 Uiso 1 1 calc R
C6 C 0.1821(4) 0.2885(7) 0.2829(4) 0.0291(17) Uani 1 1 d .
H6A H 0.2392 0.3235 0.2929 0.035 Uiso 1 1 calc R
H6B H 0.1676 0.2609 0.2179 0.035 Uiso 1 1 calc R
C7 C 0.1835(4) 0.1659(7) 0.3422(4) 0.0296(17) Uani 1 1 d .
H7A H 0.2086 0.0924 0.3140 0.036 Uiso 1 1 calc R
H7B H 0.1263 0.1411 0.3463 0.036 Uiso 1 1 calc R
C8 C 0.3477(4) 0.2305(7) 0.4329(4) 0.0303(17) Uani 1 1 d .
C9 C 0.3771(4) 0.3604(7) 0.4338(4) 0.0280(17) Uani 1 1 d .
C10 C 0.4528(4) 0.3836(7) 0.4088(4) 0.0320(18) Uani 1 1 d .
H10 H 0.4732 0.4707 0.4109 0.038 Uiso 1 1 calc R
C11 C 0.4999(5) 0.2839(8) 0.3810(5) 0.0389(19) Uani 1 1 d .
C12 C 0.4705(5) 0.1608(8) 0.3820(5) 0.0365(18) Uani 1 1 d .
H12 H 0.5026 0.0921 0.3639 0.044 Uiso 1 1 calc R
C13 C 0.3968(5) 0.1280(7) 0.4079(4) 0.0326(18) Uani 1 1 d .
C14 C 0.3305(4) 0.4769(7) 0.4588(5) 0.0350(18) Uani 1 1 d .
H14A H 0.3643 0.5557 0.4586 0.053 Uiso 1 1 calc R
H14B H 0.3182 0.4643 0.5201 0.053 Uiso 1 1 calc R
H14C H 0.2788 0.4868 0.4141 0.053 Uiso 1 1 calc R
C15 C 0.5791(5) 0.3146(9) 0.3458(6) 0.059(3) Uani 1 1 d .
H15A H 0.6272 0.2863 0.3912 0.089 Uiso 1 1 calc R
H15B H 0.5825 0.4089 0.3356 0.089 Uiso 1 1 calc R
H15C H 0.5782 0.2682 0.2879 0.089 Uiso 1 1 calc R
C16 C 0.3705(5) -0.0142(7) 0.4044(5) 0.044(2) Uani 1 1 d .
H16A H 0.4127 -0.0680 0.3842 0.065 Uiso 1 1 calc R
H16B H 0.3178 -0.0241 0.3613 0.065 Uiso 1 1 calc R
H16C H 0.3639 -0.0423 0.4656 0.065 Uiso 1 1 calc R
C17 C 0.2525(4) 0.0618(6) 0.5379(4) 0.0264(16) Uani 1 1 d .
C18 C 0.3049(4) 0.0846(7) 0.6246(4) 0.0312(17) Uani 1 1 d .
C19 C 0.3078(4) -0.0094(7) 0.6933(4) 0.0327(18) Uani 1 1 d .
H19 H 0.3441 0.0039 0.7505 0.039 Uiso 1 1 calc R
C20 C 0.2598(5) -0.1213(7) 0.6810(4) 0.0333(18) Uani 1 1 d .
C21 C 0.2095(4) -0.1444(7) 0.5961(4) 0.0329(17) Uani 1 1 d .
H21 H 0.1775 -0.2222 0.5870 0.040 Uiso 1 1 calc R
C22 C 0.2048(4) -0.0551(7) 0.5233(4) 0.0278(17) Uani 1 1 d .
C23 C 0.3564(5) 0.2059(7) 0.6464(4) 0.040(2) Uani 1 1 d .
H23A H 0.3786 0.2097 0.7124 0.059 Uiso 1 1 calc R
H23B H 0.3220 0.2831 0.6278 0.059 Uiso 1 1 calc R
H23C H 0.4021 0.2041 0.6130 0.059 Uiso 1 1 calc R
C24 C 0.2602(5) -0.2160(7) 0.7606(5) 0.043(2) Uani 1 1 d .
H24A H 0.2118 -0.1994 0.7883 0.065 Uiso 1 1 calc R
H24B H 0.3107 -0.2032 0.8068 0.065 Uiso 1 1 calc R
H24C H 0.2583 -0.3061 0.7379 0.065 Uiso 1 1 calc R
C25 C 0.1466(5) -0.0920(7) 0.4365(4) 0.0361(18) Uani 1 1 d .
H25A H 0.0998 -0.0312 0.4256 0.054 Uiso 1 1 calc R
H25B H 0.1264 -0.1811 0.4420 0.054 Uiso 1 1 calc R
H25C H 0.1758 -0.0879 0.3850 0.054 Uiso 1 1 calc R

loop_
_atom_site_aniso_label
_atom_site_aniso_U_11
_atom_site_aniso_U_22
_atom_site_aniso_U_33
_atom_site_aniso_U_23
_atom_site_aniso_U_13
_atom_site_aniso_U_12
Ni1 0.0417(6) 0.0300(5) 0.0140(4) -0.0011(4) 0.0089(4) 0.0010(5)
Cl1 0.0659(14) 0.0345(11) 0.0186(9) -0.0042(8) 0.0104(9) -0.0041(10)
Cl2 0.0477(12) 0.0347(11) 0.0207(8) 0.0013(7) 0.0135(8) -0.0022(9)
P1 0.0379(12) 0.0303(11) 0.0157(8) -0.0022(8) 0.0077(8) -0.0023(9)
N1 0.039(4) 0.030(3) 0.012(3) -0.005(2) 0.006(2) -0.008(3)
C1 0.035(4) 0.028(4) 0.014(3) 0.001(3) 0.006(3) -0.008(3)
C2 0.039(5) 0.034(4) 0.015(3) 0.002(3) 0.008(3) -0.001(4)
C3 0.037(5) 0.033(4) 0.019(3) 0.006(3) -0.001(3) 0.003(4)
C4 0.033(4) 0.033(5) 0.034(4) 0.000(3) 0.012(3) 0.004(3)
C5 0.037(4) 0.028(4) 0.019(3) 0.002(3) 0.006(3) 0.005(3)
C6 0.041(5) 0.033(4) 0.016(3) 0.000(3) 0.012(3) 0.006(4)
C7 0.039(4) 0.029(4) 0.021(3) 0.004(3) 0.006(3) 0.001(3)
C8 0.039(5) 0.035(5) 0.015(3) 0.004(3) 0.000(3) -0.002(4)
C9 0.029(4) 0.037(5) 0.018(3) -0.001(3) 0.004(3) 0.001(4)
C10 0.041(5) 0.035(5) 0.018(3) -0.005(3) 0.002(3) -0.004(4)
C11 0.036(5) 0.051(6) 0.028(4) 0.003(4) 0.002(3) -0.006(4)
C12 0.033(5) 0.044(5) 0.036(4) -0.005(4) 0.014(3) 0.008(4)
C13 0.044(5) 0.032(5) 0.021(3) 0.001(3) 0.003(3) 0.010(4)
C14 0.040(5) 0.036(5) 0.033(4) 0.002(3) 0.014(3) -0.004(4)
C15 0.052(6) 0.069(7) 0.064(6) -0.012(5) 0.028(5) -0.010(5)
C16 0.046(5) 0.042(5) 0.044(5) 0.001(4) 0.012(4) 0.013(4)
C17 0.040(4) 0.025(4) 0.016(3) 0.003(3) 0.011(3) 0.000(3)
C18 0.048(5) 0.033(4) 0.016(3) -0.001(3) 0.013(3) 0.003(4)
C19 0.044(5) 0.037(5) 0.016(3) -0.007(3) 0.005(3) 0.004(4)
C20 0.060(5) 0.020(4) 0.021(4) 0.001(3) 0.010(3) 0.008(4)
C21 0.039(5) 0.032(4) 0.031(4) 0.001(4) 0.014(3) 0.005(4)
C22 0.030(4) 0.034(4) 0.021(3) -0.002(3) 0.009(3) 0.001(3)
C23 0.046(5) 0.049(5) 0.019(4) -0.001(3) -0.005(3) -0.007(4)
C24 0.064(6) 0.037(5) 0.028(4) 0.005(4) 0.009(4) 0.003(4)
C25 0.053(5) 0.029(4) 0.026(4) -0.001(3) 0.006(3) -0.006(4)

loop_
_atom_type_symbol
_atom_type_description
_atom_type_scat_dispersion_real
_atom_type_scat_dispersion_imag
_atom_type_scat_source
C C 0.0033 0.0016 'International Tables Vol C Tables 4.2.6.8 and 6.1.1.4'
H H 0.0000 0.0000 'International Tables Vol C Tables 4.2.6.8 and 6.1.1.4'
Cl Cl 0.1484 0.1585 'International Tables Vol C Tables 4.2.6.8 and 6.1.1.4'
N N 0.0061 0.0033 'International Tables Vol C Tables 4.2.6.8 and 6.1.1.4'
Ni Ni 0.3393 1.1124 'International Tables Vol C Tables 4.2.6.8 and 6.1.1.4'
P P 0.1023 0.0942 'International Tables Vol C Tables 4.2.6.8 and 6.1.1.4'

loop_
_geom_angle_atom_site_label_1
_geom_angle_atom_site_label_2
_geom_angle_atom_site_label_3
_geom_angle
N1 Ni1 Cl1 115.67(16)
N1 Ni1 Cl2 98.55(16)
Cl1 Ni1 Cl2 117.39(7)
N1 Ni1 P1 98.83(16)
Cl1 Ni1 P1 124.71(8)
Cl2 Ni1 P1 96.89(7)
C17 P1 C7 115.4(3)
C17 P1 C8 107.7(3)
C7 P1 C8 101.7(3)
C17 P1 Ni1 107.3(2)
C7 P1 Ni1 97.9(2)
C8 P1 Ni1 126.8(2)
C5 N1 C1 117.8(5)
C5 N1 Ni1 112.1(4)
C1 N1 Ni1 130.0(5)
N1 C1 C2 120.6(6)
N1 C1 C6 120.8(5)
C2 C1 C6 118.5(5)
C3 C2 C1 120.6(6)
C2 C3 C4 119.3(6)
C5 C4 C3 117.6(6)
N1 C5 C4 124.1(6)
C1 C6 C7 119.0(5)
C6 C7 P1 109.4(5)
C9 C8 C13 119.0(6)
C9 C8 P1 119.5(5)
C13 C8 P1 121.4(5)
C10 C9 C8 118.8(6)
C10 C9 C14 117.3(6)
C8 C9 C14 123.9(6)
C9 C10 C11 122.4(7)
C12 C11 C10 117.2(7)
C12 C11 C15 121.8(7)
C10 C11 C15 120.9(7)
C11 C12 C13 124.4(7)
C12 C13 C8 118.0(7)
C12 C13 C16 119.0(6)
C8 C13 C16 123.0(7)
C22 C17 C18 119.7(6)
C22 C17 P1 124.9(5)
C18 C17 P1 115.0(5)
C19 C18 C17 118.5(6)
C19 C18 C23 118.3(6)
C17 C18 C23 123.2(6)
C20 C19 C18 122.4(6)
C19 C20 C21 119.1(6)
C19 C20 C24 120.4(6)
C21 C20 C24 120.5(7)
C20 C21 C22 121.5(7)
C21 C22 C17 118.8(6)
C21 C22 C25 115.4(6)
C17 C22 C25 125.8(6)

loop_
_geom_bond_atom_site_label_1
_geom_bond_atom_site_label_2
_geom_bond_distance
Ni1 N1 1.999(5)
Ni1 Cl1 2.2158(18)
Ni1 Cl2 2.244(2)
Ni1 P1 2.305(2)
P1 C17 1.832(6)
P1 C7 1.837(6)
P1 C8 1.849(7)
N1 C5 1.355(8)
N1 C1 1.361(7)
C1 C2 1.396(9)
C1 C6 1.517(9)
C2 C3 1.363(9)
C3 C4 1.403(9)
C4 C5 1.372(9)
C6 C7 1.531(9)
C8 C9 1.414(9)
C8 C13 1.418(10)
C9 C10 1.391(9)
C9 C14 1.503(9)
C10 C11 1.393(10)
C11 C12 1.351(10)
C11 C15 1.530(10)
C12 C13 1.386(10)
C13 C16 1.515(10)
C17 C22 1.424(9)
C17 C18 1.425(9)
C18 C19 1.397(9)
C18 C23 1.503(10)
C19 C20 1.383(10)
C20 C21 1.389(9)
C20 C24 1.529(9)
C21 C22 1.407(9)
C22 C25 1.500(9)
